data_4305362
loop_
_publ_author_name
'Thomas Schaub'
'Yael Diskin-Posner'
'Udo Radius'
'David Milstein'

_publ_contact_author_address
;Department of Organic Chemistry
Weizmann Institute of Science
76100 Rehovot
Israel
;
_publ_contact_author_email david.milstein@weizmann.ac.il
_publ_contact_author_name 'David Milstein'
_publ_section_title
;
Synthesis, Structure, and Reactivity of Rhodium and Iridium Complexes of
the Chelating Bis-Sulfoxide tBuSOC2H4SOtBu. Selective O-H Activation of
2-Hydroxy-isopropyl-pyridine
;
_journal_name_full 'Inorganic Chemistry'
_journal_page_first 6502
_journal_page_last 6512
_journal_paper_doi 10.1021/ic800354q
_journal_volume 47
_journal_year 2008
_chemical_formula_moiety 'C22H30F6N2O2PRhS2 *1/2 CH2Cl2'
_chemical_formula_sum 'C22.5 H31 Cl F6 N2 O2 P Rh S2'
_chemical_formula_weight 708.94
_chemical_name_common '[Rh(BTSE)(1,10-phenanthroline)][PF6]'
_chemical_name_systematic
; 
[Rh(BTSE)(1,10-phenanthroline)][PF6] 14
;
_space_group_IT_number 14
_symmetry_cell_setting monoclinic
_symmetry_space_group_name_Hall '-P 2ybc'
_symmetry_space_group_name_H-M 'P 1 21/c 1'
_atom_sites_solution_hydrogens geom
_atom_sites_solution_primary direct
_atom_sites_solution_secondary difmap
_audit_creation_method SHELXL-97
_cell_angle_alpha 90.00
_cell_angle_beta 109.557(9)
_cell_angle_gamma 90.00
_cell_formula_units_Z 4
_cell_length_a 13.6477(10)
_cell_length_b 10.7513(6)
_cell_length_c 20.2994(16)
_cell_measurement_reflns_used 8000
_cell_measurement_temperature 203(2)
_cell_measurement_theta_max 50.8
_cell_measurement_theta_min 2.2
_cell_volume 2806.7(4)
_computing_cell_refinement 'STOE X-AREA'
_computing_data_collection 'STOE X-AREA'
_computing_data_reduction 'STOE X-RED'
_computing_molecular_graphics 'SHELXL-97 (Sheldrick, 1997)'
_computing_publication_material 'SHELXL-97 (Sheldrick, 1997)'
_computing_structure_refinement 'SHELXL-97 (Sheldrick, 1997)'
_computing_structure_solution 'SHELXS-97 (Sheldrick, 1990)'
_diffrn_ambient_temperature 203(2)
_diffrn_detector_area_resol_mean 6.67
_diffrn_measured_fraction_theta_full 0.932
_diffrn_measured_fraction_theta_max 0.932
_diffrn_measurement_device_type 'STOE IPDS 1'
_diffrn_measurement_method rotation
_diffrn_radiation_monochromator graphite
_diffrn_radiation_source 'fine-focus sealed tube'
_diffrn_radiation_type MoK\a
_diffrn_radiation_wavelength 0.71073
_diffrn_reflns_av_R_equivalents 0.0271
_diffrn_reflns_av_sigmaI/netI 0.0162
_diffrn_reflns_limit_h_max 16
_diffrn_reflns_limit_h_min -16
_diffrn_reflns_limit_k_max 13
_diffrn_reflns_limit_k_min -13
_diffrn_reflns_limit_l_max 24
_diffrn_reflns_limit_l_min -24
_diffrn_reflns_number 25593
_diffrn_reflns_theta_full 25.90
_diffrn_reflns_theta_max 25.90
_diffrn_reflns_theta_min 2.13
_exptl_absorpt_coefficient_mu 0.974
_exptl_absorpt_correction_type none
_exptl_crystal_colour yellow
_exptl_crystal_density_diffrn 1.678
_exptl_crystal_density_method 'not measured'
_exptl_crystal_description prism
_exptl_crystal_F_000 1436
_exptl_crystal_size_max 0.30
_exptl_crystal_size_mid 0.15
_exptl_crystal_size_min 0.15
_refine_diff_density_max 1.405
_refine_diff_density_min -1.174
_refine_diff_density_rms 0.091
_refine_ls_extinction_method none
_refine_ls_goodness_of_fit_ref 1.040
_refine_ls_hydrogen_treatment constr
_refine_ls_matrix_type full
_refine_ls_number_parameters 333
_refine_ls_number_reflns 5084
_refine_ls_number_restraints 0
_refine_ls_restrained_S_all 1.040
_refine_ls_R_factor_all 0.0412
_refine_ls_R_factor_gt 0.0359
_refine_ls_shift/su_max 0.002
_refine_ls_shift/su_mean 0.000
_refine_ls_structure_factor_coef Fsqd
_refine_ls_weighting_details 'calc w=1/[\s^2^(Fo^2^)+(0.0627P)^2^+3.8919P] where P=(Fo^2^+2Fc^2^)/3'
_refine_ls_weighting_scheme calc
_refine_ls_wR_factor_gt 0.0953
_refine_ls_wR_factor_ref 0.0992
_reflns_number_gt 4505
_reflns_number_total 5084
_reflns_threshold_expression >2sigma(I)
_cod_data_source_file ic800354q-file001_1.cif
_cod_data_source_block ts138x
_cod_original_cell_volume 2806.7(3)
_cod_original_formula_sum 'C22.50 H31 Cl F6 N2 O2 P Rh S2'
_cod_database_code 4305362

loop_
_symmetry_equiv_pos_as_xyz
'x, y, z'
'-x, y+1/2, -z+1/2'
'-x, -y, -z'
'x, -y-1/2, z-1/2'

loop_
_atom_site_label
_atom_site_type_symbol
_atom_site_fract_x
_atom_site_fract_y
_atom_site_fract_z
_atom_site_U_iso_or_equiv
_atom_site_adp_type
_atom_site_occupancy
_atom_site_symmetry_multiplicity
_atom_site_calc_flag
_atom_site_refinement_flags
_atom_site_disorder_assembly
_atom_site_disorder_group
P1 P 0.69120(9) 1.30545(10) 0.83099(5) 0.0412(3) Uani 1 1 d . . .
Rh1 Rh 0.742418(16) 0.80457(2) 0.617213(11) 0.01719(10) Uani 1 1 d . . .
S1 S 0.79624(5) 0.99703(7) 0.62427(4) 0.01880(16) Uani 1 1 d . . .
S2 S 0.82584(6) 0.78584(8) 0.72938(4) 0.02211(17) Uani 1 1 d . . .
O1 O 0.72235(17) 1.0998(2) 0.59434(12) 0.0285(5) Uani 1 1 d . . .
N1 N 0.63784(19) 0.8154(2) 0.51448(13) 0.0213(5) Uani 1 1 d . . .
N2 N 0.7127(2) 0.6152(3) 0.59352(14) 0.0232(5) Uani 1 1 d . . .
C1 C 0.9002(2) 1.0095(3) 0.58423(16) 0.0251(7) Uani 1 1 d . . .
C2 C 0.8544(3) 0.9525(4) 0.51128(18) 0.0386(9) Uani 1 1 d . . .
H2A H 0.9054 0.9569 0.4876 0.058 Uiso 1 1 calc R . .
H2B H 0.7926 0.9983 0.4847 0.058 Uiso 1 1 calc R . .
H2C H 0.8364 0.8663 0.5154 0.058 Uiso 1 1 calc R . .
C3 C 0.9236(3) 1.1463(4) 0.5794(2) 0.0364(8) Uani 1 1 d . . .
H3A H 0.9775 1.1554 0.5585 0.055 Uiso 1 1 calc R . .
H3B H 0.9470 1.1825 0.6258 0.055 Uiso 1 1 calc R . .
H3C H 0.8611 1.1887 0.5507 0.055 Uiso 1 1 calc R . .
C4 C 0.9949(3) 0.9355(4) 0.6284(2) 0.0362(8) Uani 1 1 d . . .
H4A H 1.0496 0.9418 0.6079 0.054 Uiso 1 1 calc R . .
H4B H 0.9758 0.8489 0.6298 0.054 Uiso 1 1 calc R . .
H4C H 1.0197 0.9688 0.6755 0.054 Uiso 1 1 calc R . .
C5 C 0.8636(3) 1.0380(3) 0.71572(16) 0.0290(7) Uani 1 1 d . . .
H5A H 0.9218 1.0935 0.7185 0.035 Uiso 1 1 calc R . .
H5B H 0.8156 1.0832 0.7338 0.035 Uiso 1 1 calc R . .
C6 C 0.9043(3) 0.9252(4) 0.76082(16) 0.0316(8) Uani 1 1 d . . .
H6A H 0.9061 0.9431 0.8086 0.038 Uiso 1 1 calc R . .
H6B H 0.9757 0.9089 0.7625 0.038 Uiso 1 1 calc R . .
C7 C 0.7310(3) 0.7871(3) 0.77760(17) 0.0297(7) Uani 1 1 d . . .
C8 C 0.7902(3) 0.7621(5) 0.85482(19) 0.0510(11) Uani 1 1 d . . .
H8A H 0.7420 0.7629 0.8807 0.076 Uiso 1 1 calc R . .
H8B H 0.8424 0.8262 0.8729 0.076 Uiso 1 1 calc R . .
H8C H 0.8238 0.6815 0.8598 0.076 Uiso 1 1 calc R . .
C9 C 0.6752(3) 0.9107(4) 0.7658(2) 0.0472(10) Uani 1 1 d . . .
H9A H 0.6258 0.9122 0.7907 0.071 Uiso 1 1 calc R . .
H9B H 0.6387 0.9222 0.7162 0.071 Uiso 1 1 calc R . .
H9C H 0.7254 0.9772 0.7829 0.071 Uiso 1 1 calc R . .
C10 C 0.6560(3) 0.6819(4) 0.7465(2) 0.0480(11) Uani 1 1 d . . .
H10A H 0.6041 0.6779 0.7693 0.072 Uiso 1 1 calc R . .
H10B H 0.6938 0.6039 0.7532 0.072 Uiso 1 1 calc R . .
H10C H 0.6221 0.6965 0.6968 0.072 Uiso 1 1 calc R . .
C11 C 0.5960(2) 0.9154(3) 0.47759(17) 0.0284(7) Uani 1 1 d . . .
H11A H 0.6145 0.9941 0.4981 0.034 Uiso 1 1 calc R . .
C12 C 0.5254(3) 0.9086(4) 0.40941(18) 0.0345(8) Uani 1 1 d . . .
H12A H 0.4970 0.9818 0.3852 0.041 Uiso 1 1 calc R . .
C13 C 0.4980(3) 0.7958(4) 0.37826(18) 0.0330(8) Uani 1 1 d . . .
H13A H 0.4511 0.7905 0.3323 0.040 Uiso 1 1 calc R . .
C14 C 0.5409(2) 0.6869(3) 0.41573(16) 0.0271(7) Uani 1 1 d . . .
C15 C 0.5189(3) 0.5638(4) 0.38718(18) 0.0338(8) Uani 1 1 d . . .
H15A H 0.4736 0.5531 0.3411 0.041 Uiso 1 1 calc R . .
C16 C 0.5624(3) 0.4632(4) 0.42567(19) 0.0345(8) Uani 1 1 d . . .
H16A H 0.5480 0.3836 0.4056 0.041 Uiso 1 1 calc R . .
C17 C 0.6299(3) 0.4753(3) 0.49633(18) 0.0284(7) Uani 1 1 d . . .
C18 C 0.6755(3) 0.3738(4) 0.5396(2) 0.0364(8) Uani 1 1 d . . .
H18A H 0.6642 0.2922 0.5220 0.044 Uiso 1 1 calc R . .
C19 C 0.7362(3) 0.3946(3) 0.6072(2) 0.0368(8) Uani 1 1 d . . .
H19A H 0.7664 0.3273 0.6365 0.044 Uiso 1 1 calc R . .
C20 C 0.7536(3) 0.5159(3) 0.63282(19) 0.0314(7) Uani 1 1 d . . .
H20A H 0.7958 0.5284 0.6795 0.038 Uiso 1 1 calc R . .
C21 C 0.6521(2) 0.5951(3) 0.52605(16) 0.0224(6) Uani 1 1 d . . .
C22 C 0.6096(2) 0.7016(3) 0.48456(16) 0.0211(6) Uani 1 1 d . . .
F1 F 0.7807(5) 1.2238(6) 0.8737(4) 0.203(3) Uani 1 1 d . . .
F2 F 0.5965(3) 1.3892(4) 0.7870(2) 0.1020(13) Uani 1 1 d . . .
F3 F 0.7262(5) 1.3015(5) 0.7655(3) 0.145(2) Uani 1 1 d . . .
F4 F 0.7567(3) 1.4278(3) 0.85678(18) 0.0869(11) Uani 1 1 d . . .
F5 F 0.6478(4) 1.3155(4) 0.8942(2) 0.1065(15) Uani 1 1 d . . .
F6 F 0.6198(3) 1.1876(3) 0.80213(18) 0.0872(11) Uani 1 1 d . . .
O2 O 0.89749(19) 0.6801(2) 0.75728(13) 0.0338(6) Uani 1 1 d . . .
C23 C -0.0563(12) 0.4402(16) 0.4816(8) 0.104(4) Uiso 0.50 1 d P . .
H23A H -0.0610 0.3582 0.5014 0.124 Uiso 0.50 1 calc PR . .
H23B H -0.1196 0.4531 0.4414 0.124 Uiso 0.50 1 calc PR . .
Cl1 Cl 0.0485(2) 0.4433(3) 0.45424(17) 0.1572(10) Uiso 1 1 d . . .

loop_
_atom_site_aniso_label
_atom_site_aniso_U_11
_atom_site_aniso_U_22
_atom_site_aniso_U_33
_atom_site_aniso_U_23
_atom_site_aniso_U_13
_atom_site_aniso_U_12
P1 0.0467(6) 0.0409(7) 0.0319(5) -0.0029(4) 0.0077(4) -0.0046(4)
Rh1 0.01957(14) 0.01380(16) 0.01606(14) 0.00119(8) 0.00312(9) -0.00012(8)
S1 0.0205(3) 0.0161(4) 0.0191(3) -0.0008(3) 0.0057(3) -0.0013(3)
S2 0.0224(4) 0.0247(5) 0.0169(3) 0.0039(3) 0.0035(3) 0.0021(3)
O1 0.0290(11) 0.0174(13) 0.0368(12) 0.0029(9) 0.0081(9) 0.0036(9)
N1 0.0212(12) 0.0206(16) 0.0196(12) 0.0005(10) 0.0036(10) -0.0007(9)
N2 0.0274(12) 0.0181(15) 0.0248(13) 0.0010(10) 0.0096(10) 0.0006(10)
C1 0.0237(14) 0.028(2) 0.0246(15) 0.0005(12) 0.0100(12) -0.0038(12)
C2 0.0388(19) 0.054(3) 0.0279(17) -0.0068(16) 0.0171(15) -0.0128(17)
C3 0.0353(18) 0.035(2) 0.040(2) 0.0062(16) 0.0153(15) -0.0098(15)
C4 0.0269(16) 0.039(2) 0.044(2) 0.0050(16) 0.0138(15) 0.0021(15)
C5 0.0368(17) 0.026(2) 0.0228(15) -0.0086(13) 0.0081(13) -0.0085(14)
C6 0.0318(16) 0.037(2) 0.0197(15) -0.0008(13) 0.0004(12) -0.0092(14)
C7 0.0305(16) 0.039(2) 0.0222(16) 0.0071(13) 0.0121(13) 0.0015(14)
C8 0.051(2) 0.081(3) 0.0221(17) 0.0124(19) 0.0143(17) 0.000(2)
C9 0.053(2) 0.048(3) 0.054(2) 0.0094(19) 0.036(2) 0.0154(19)
C10 0.045(2) 0.057(3) 0.050(2) 0.0035(19) 0.0269(19) -0.0130(19)
C11 0.0261(15) 0.026(2) 0.0283(16) 0.0029(13) 0.0023(13) 0.0009(13)
C12 0.0296(16) 0.039(2) 0.0273(17) 0.0079(15) 0.0001(13) 0.0023(15)
C13 0.0255(16) 0.046(2) 0.0232(16) -0.0003(14) 0.0028(13) -0.0048(14)
C14 0.0249(15) 0.037(2) 0.0196(15) -0.0056(13) 0.0083(12) -0.0078(13)
C15 0.0330(17) 0.043(2) 0.0273(17) -0.0143(15) 0.0131(14) -0.0109(15)
C16 0.0414(19) 0.030(2) 0.0382(19) -0.0170(15) 0.0212(16) -0.0106(15)
C17 0.0339(16) 0.0208(19) 0.0357(18) -0.0087(13) 0.0186(14) -0.0037(13)
C18 0.047(2) 0.017(2) 0.052(2) -0.0088(15) 0.0262(18) -0.0038(14)
C19 0.051(2) 0.012(2) 0.049(2) 0.0046(14) 0.0191(18) 0.0044(14)
C20 0.0375(18) 0.025(2) 0.0311(17) 0.0056(14) 0.0101(14) 0.0043(14)
C21 0.0260(14) 0.0186(18) 0.0248(15) -0.0035(12) 0.0112(12) -0.0033(12)
C22 0.0219(14) 0.0216(18) 0.0224(15) -0.0030(11) 0.0110(12) -0.0042(11)
F1 0.139(4) 0.143(6) 0.230(7) 0.030(5) -0.065(5) 0.073(4)
F2 0.079(2) 0.081(3) 0.115(3) 0.023(2) -0.009(2) 0.0028(19)
F3 0.188(5) 0.175(6) 0.125(4) -0.062(3) 0.123(4) -0.070(4)
F4 0.089(2) 0.089(3) 0.071(2) -0.0195(18) 0.0113(17) -0.049(2)
F5 0.181(4) 0.086(3) 0.083(2) -0.0179(19) 0.085(3) -0.046(3)
F6 0.132(3) 0.055(2) 0.070(2) -0.0146(15) 0.027(2) -0.0369(19)
O2 0.0311(12) 0.0369(16) 0.0282(12) 0.0094(10) 0.0032(10) 0.0106(10)

loop_
_atom_type_symbol
_atom_type_description
_atom_type_scat_dispersion_real
_atom_type_scat_dispersion_imag
_atom_type_scat_source
C C 0.0033 0.0016 'International Tables Vol C Tables 4.2.6.8 and 6.1.1.4'
H H 0.0000 0.0000 'International Tables Vol C Tables 4.2.6.8 and 6.1.1.4'
N N 0.0061 0.0033 'International Tables Vol C Tables 4.2.6.8 and 6.1.1.4'
O O 0.0106 0.0060 'International Tables Vol C Tables 4.2.6.8 and 6.1.1.4'
F F 0.0171 0.0103 'International Tables Vol C Tables 4.2.6.8 and 6.1.1.4'
P P 0.1023 0.0942 'International Tables Vol C Tables 4.2.6.8 and 6.1.1.4'
S S 0.1246 0.1234 'International Tables Vol C Tables 4.2.6.8 and 6.1.1.4'
Rh Rh -1.1178 0.9187 'International Tables Vol C Tables 4.2.6.8 and 6.1.1.4'
Cl Cl 0.1484 0.1585 'International Tables Vol C Tables 4.2.6.8 and 6.1.1.4'

loop_
_geom_angle_atom_site_label_1
_geom_angle_atom_site_label_2
_geom_angle_atom_site_label_3
_geom_angle
_geom_angle_site_symmetry_1
_geom_angle_site_symmetry_3
_geom_angle_publ_flag
F1 P1 F3 93.1(4) . . ?
F1 P1 F4 92.0(3) . . ?
F3 P1 F4 90.3(2) . . ?
F1 P1 F2 179.0(4) . . ?
F3 P1 F2 87.7(3) . . ?
F4 P1 F2 88.7(2) . . ?
F1 P1 F6 91.5(3) . . ?
F3 P1 F6 89.3(2) . . ?
F4 P1 F6 176.5(2) . . ?
F2 P1 F6 87.8(2) . . ?
F1 P1 F5 91.4(4) . . ?
F3 P1 F5 175.5(3) . . ?
F4 P1 F5 89.89(19) . . ?
F2 P1 F5 87.8(3) . . ?
F6 P1 F5 90.2(2) . . ?
N1 Rh1 N2 79.12(10) . . ?
N1 Rh1 S1 96.59(7) . . ?
N2 Rh1 S1 165.53(7) . . ?
N1 Rh1 S2 169.41(7) . . ?
N2 Rh1 S2 98.18(8) . . ?
S1 Rh1 S2 88.43(3) . . ?
O1 S1 C5 106.17(15) . . ?
O1 S1 C1 106.31(14) . . ?
C5 S1 C1 103.21(15) . . ?
O1 S1 Rh1 120.77(10) . . ?
C5 S1 Rh1 109.78(12) . . ?
C1 S1 Rh1 109.18(11) . . ?
O2 S2 C6 105.14(17) . . ?
O2 S2 C7 106.83(15) . . ?
C6 S2 C7 103.83(16) . . ?
O2 S2 Rh1 121.00(11) . . ?
C6 S2 Rh1 109.13(11) . . ?
C7 S2 Rh1 109.56(11) . . ?
C11 N1 C22 118.2(3) . . ?
C11 N1 Rh1 128.8(2) . . ?
C22 N1 Rh1 113.0(2) . . ?
C20 N2 C21 117.8(3) . . ?
C20 N2 Rh1 128.8(2) . . ?
C21 N2 Rh1 112.9(2) . . ?
C3 C1 C4 112.9(3) . . ?
C3 C1 C2 110.6(3) . . ?
C4 C1 C2 110.5(3) . . ?
C3 C1 S1 107.8(2) . . ?
C4 C1 S1 109.0(2) . . ?
C2 C1 S1 105.7(2) . . ?
C6 C5 S1 112.4(2) . . ?
C5 C6 S2 113.2(2) . . ?
C9 C7 C10 110.9(3) . . ?
C9 C7 C8 112.5(3) . . ?
C10 C7 C8 110.4(3) . . ?
C9 C7 S2 108.9(2) . . ?
C10 C7 S2 105.4(2) . . ?
C8 C7 S2 108.4(2) . . ?
N1 C11 C12 122.7(3) . . ?
C13 C12 C11 119.8(3) . . ?
C12 C13 C14 119.3(3) . . ?
C22 C14 C13 117.4(3) . . ?
C22 C14 C15 119.0(3) . . ?
C13 C14 C15 123.7(3) . . ?
C16 C15 C14 120.9(3) . . ?
C15 C16 C17 121.3(3) . . ?
C18 C17 C21 117.0(3) . . ?
C18 C17 C16 123.9(3) . . ?
C21 C17 C16 119.1(3) . . ?
C19 C18 C17 119.5(3) . . ?
C18 C19 C20 120.0(3) . . ?
N2 C20 C19 122.6(3) . . ?
N2 C21 C17 123.1(3) . . ?
N2 C21 C22 117.3(3) . . ?
C17 C21 C22 119.6(3) . . ?
N1 C22 C14 122.6(3) . . ?
N1 C22 C21 117.3(3) . . ?
C14 C22 C21 120.1(3) . . ?
Cl1 C23 Cl1 112.0(9) . 3_566 ?
C23 Cl1 C23 68.0(9) . 3_566 ?

loop_
_geom_bond_atom_site_label_1
_geom_bond_atom_site_label_2
_geom_bond_distance
_geom_bond_site_symmetry_2
_geom_bond_publ_flag
P1 F1 1.519(4) . ?
P1 F3 1.557(4) . ?
P1 F4 1.578(3) . ?
P1 F2 1.583(4) . ?
P1 F6 1.586(3) . ?
P1 F5 1.587(4) . ?
Rh1 N1 2.099(3) . ?
Rh1 N2 2.100(3) . ?
Rh1 S1 2.1844(8) . ?
Rh1 S2 2.1877(8) . ?
S1 O1 1.482(2) . ?
S1 C5 1.828(3) . ?
S1 C1 1.861(3) . ?
S2 O2 1.483(2) . ?
S2 C6 1.828(4) . ?
S2 C7 1.866(3) . ?
N1 C11 1.325(4) . ?
N1 C22 1.363(4) . ?
N2 C20 1.337(4) . ?
N2 C21 1.359(4) . ?
C1 C3 1.516(5) . ?
C1 C4 1.527(5) . ?
C1 C2 1.529(4) . ?
C5 C6 1.509(5) . ?
C7 C9 1.511(5) . ?
C7 C10 1.514(5) . ?
C7 C8 1.528(5) . ?
C11 C12 1.399(5) . ?
C12 C13 1.361(5) . ?
C13 C14 1.412(5) . ?
C14 C22 1.407(4) . ?
C14 C15 1.436(5) . ?
C15 C16 1.350(6) . ?
C16 C17 1.428(5) . ?
C17 C18 1.409(5) . ?
C17 C21 1.412(5) . ?
C18 C19 1.364(6) . ?
C19 C20 1.395(5) . ?
C21 C22 1.425(4) . ?
C23 Cl1 1.700(14) . ?
C23 Cl1 1.784(16) 3_566 ?
Cl1 C23 1.784(16) 3_566 ?
